data_2015525
loop_
_publ_author_name
'Wojciech Jankowski'
'Maria Gdaniec'
'Tadeusz Po\/lo\'nski'

_publ_section_title
;
 The 2:1 cocrystal of benzamide and pentafluorobenzoic acid
;
_journal_coeditor_code SQ3027
_journal_issue 8
_journal_name_full 'Acta Crystallographica Section C'
_journal_page_first o492
_journal_page_last o494
_journal_paper_doi 10.1107/S0108270106022943
_journal_volume 62
_journal_year 2006
_chemical_formula_iupac '2C7 H7 N O, C7 H1 F5 O2'
_chemical_formula_moiety '2C7 H7 N O, C7 H1 F5 O2'
_chemical_formula_sum 'C21 H15 F5 N2 O4'
_chemical_formula_weight 454.35
_chemical_melting_point .361E-305
_chemical_name_systematic
;
benzamide--2,3,4,5,6-pentafluorobenzoic acid (2/1)
;
_space_group_IT_number 14
_symmetry_cell_setting monoclinic
_symmetry_space_group_name_Hall '-P 2ybc'
_symmetry_space_group_name_H-M 'P 1 21/c 1'
_atom_sites_solution_hydrogens difmap
_atom_sites_solution_primary direct
_atom_sites_solution_secondary difmap
_audit_creation_method SHELXL-97
_cell_angle_alpha 90.000
_cell_angle_beta 90.784(3)
_cell_angle_gamma 90.000
_cell_formula_units_Z 4
_cell_length_a 15.3195(5)
_cell_length_b 5.1799(3)
_cell_length_c 24.6053(8)
_cell_measurement_reflns_used 5291
_cell_measurement_temperature 130(2)
_cell_measurement_theta_max 25
_cell_measurement_theta_min 3
_cell_volume 1952.33(14)
_computing_cell_refinement
;
CrysAlis CCD
;
_computing_data_collection
;
CrysAlis CCD (Oxford Diffraction,  2000)
;
_computing_data_reduction
;
CrysAlis RED (Oxford Diffraction,  2000)
;
_computing_molecular_graphics
;
Stereochemical Workstation Operation Manual (Siemens, 1989) and
MERCURY (Version 1.4; Bruno <i>et al.</i>,  2002)
;
_computing_publication_material SHELXL97
_computing_structure_refinement 'SHELXL97 (Sheldrick, 1997)'
_computing_structure_solution 'SHELXS97 (Sheldrick, 1997)'
_diffrn_ambient_temperature 130(2)
_diffrn_measured_fraction_theta_full 0.994
_diffrn_measured_fraction_theta_max 0.994
_diffrn_measurement_device_type 'Kuma KM-4-CCD \k geometry'
_diffrn_measurement_method \w
_diffrn_radiation_monochromator graphite
_diffrn_radiation_source 'fine-focus sealed tube'
_diffrn_radiation_type MoK\a
_diffrn_radiation_wavelength 0.71073
_diffrn_reflns_av_R_equivalents 0.0396
_diffrn_reflns_av_sigmaI/netI 0.0363
_diffrn_reflns_limit_h_max 18
_diffrn_reflns_limit_h_min -18
_diffrn_reflns_limit_k_max 6
_diffrn_reflns_limit_k_min -3
_diffrn_reflns_limit_l_max 29
_diffrn_reflns_limit_l_min -29
_diffrn_reflns_number 19656
_diffrn_reflns_theta_full 25.03
_diffrn_reflns_theta_max 25.03
_diffrn_reflns_theta_min 2.11
_diffrn_standards_decay_% 0
_diffrn_standards_number 0
_exptl_absorpt_coefficient_mu 0.139
_exptl_absorpt_correction_type none
_exptl_crystal_colour colourless
_exptl_crystal_density_diffrn 1.546
_exptl_crystal_density_method 'not measured'
_exptl_crystal_description prism
_exptl_crystal_F_000 928
_exptl_crystal_size_max 0.58
_exptl_crystal_size_mid 0.23
_exptl_crystal_size_min 0.20
_refine_diff_density_max 0.157
_refine_diff_density_min -0.212
_refine_ls_extinction_method none
_refine_ls_goodness_of_fit_ref 1.003
_refine_ls_hydrogen_treatment mixed
_refine_ls_matrix_type full
_refine_ls_number_parameters 319
_refine_ls_number_reflns 3423
_refine_ls_number_restraints 0
_refine_ls_restrained_S_all 1.003
_refine_ls_R_factor_all 0.0605
_refine_ls_R_factor_gt 0.0377
_refine_ls_shift/su_max 0.001
_refine_ls_shift/su_mean 0.000
_refine_ls_structure_factor_coef Fsqd
_refine_ls_weighting_details 'calc w=1/[\s^2^(Fo^2^)+(0.0497P)^2^] where P=(Fo^2^+2Fc^2^)/3'
_refine_ls_weighting_scheme calc
_refine_ls_wR_factor_gt 0.0816
_refine_ls_wR_factor_ref 0.0916
_reflns_number_gt 2561
_reflns_number_total 3423
_reflns_threshold_expression I>2\s(I)
_cod_data_source_file sq3027.cif
_cod_data_source_block I
_cod_original_sg_symbol_Hall -p_2ybc
_cod_original_sg_symbol_H-M 'P 21/c'
_cod_database_code 2015525
_cod_database_fobs_code 2015525

loop_
_symmetry_equiv_pos_as_xyz
'x, y, z'
'-x, y+1/2, -z+1/2'
'-x, -y, -z'
'x, -y-1/2, z-1/2'

loop_
_atom_site_type_symbol
_atom_site_label
_atom_site_fract_x
_atom_site_fract_y
_atom_site_fract_z
_atom_site_U_iso_or_equiv
_atom_site_adp_type
_atom_site_calc_flag
_atom_site_refinement_flags
_atom_site_occupancy
O O1 0.38044(8) 0.5139(3) 0.39226(5) 0.0288(3) Uani d . 1
H H1O 0.3698(16) 0.378(5) 0.4199(11) 0.076(9) Uiso d . 1
O O2 0.24639(8) 0.6662(2) 0.40844(5) 0.0296(3) Uani d . 1
C C1 0.33106(12) 0.8640(3) 0.33997(7) 0.0230(4) Uani d . 1
C C2 0.26394(12) 0.9338(4) 0.30436(8) 0.0267(4) Uani d . 1
C C3 0.27441(13) 1.1189(4) 0.26499(8) 0.0316(5) Uani d . 1
C C4 0.35315(14) 1.2434(4) 0.26044(8) 0.0308(5) Uani d . 1
C C5 0.42136(12) 1.1791(4) 0.29461(8) 0.0292(5) Uani d . 1
C C6 0.41046(12) 0.9889(4) 0.33302(8) 0.0260(4) Uani d . 1
C C7 0.31553(12) 0.6692(3) 0.38426(7) 0.0234(4) Uani d . 1
F F2 0.18631(7) 0.8129(2) 0.30621(5) 0.0391(3) Uani d . 1
F F3 0.20838(8) 1.1759(2) 0.23032(5) 0.0482(4) Uani d . 1
F F4 0.36292(8) 1.4287(2) 0.22279(5) 0.0463(3) Uani d . 1
F F5 0.49748(7) 1.3055(2) 0.29072(5) 0.0420(3) Uani d . 1
F F6 0.47881(7) 0.9363(2) 0.36586(5) 0.0360(3) Uani d . 1
O O1A 0.37070(8) 0.1534(2) 0.45781(5) 0.0277(3) Uani d . 1
N N1A 0.23748(10) 0.2524(3) 0.48880(7) 0.0251(4) Uani d . 1
H H1AB 0.1964(13) 0.238(4) 0.5120(8) 0.033(6) Uiso d . 1
H H1AA 0.2336(11) 0.383(4) 0.4654(8) 0.023(5) Uiso d . 1
C C1A 0.31857(11) -0.1015(3) 0.53055(7) 0.0223(4) Uani d . 1
C C2A 0.39700(12) -0.2353(4) 0.53341(8) 0.0289(5) Uani d . 1
H H2AA 0.4435 -0.1911 0.5094 0.041(6) Uiso d R 1
C C3A 0.40848(13) -0.4324(4) 0.57087(8) 0.0328(5) Uani d . 1
H H3AA 0.4628 -0.5245 0.5727 0.034(5) Uiso d R 1
C C4A 0.34168(13) -0.4967(4) 0.60573(8) 0.0333(5) Uani d . 1
H H4AA 0.3500 -0.6321 0.6319 0.031(5) Uiso d R 1
C C5A 0.26314(14) -0.3661(4) 0.60282(8) 0.0343(5) Uani d . 1
H H5AA 0.2167 -0.4119 0.6268 0.047(6) Uiso d R 1
C C6A 0.25119(13) -0.1689(4) 0.56534(8) 0.0296(5) Uani d . 1
H H6AA 0.1965 -0.0787 0.5633 0.034(5) Uiso d R 1
C C7A 0.30918(11) 0.1113(3) 0.49024(7) 0.0227(4) Uani d . 1
O O1B 0.07544(8) 0.3153(2) 0.54375(5) 0.0283(3) Uani d . 1
N N1B -0.07015(11) 0.2670(3) 0.53585(8) 0.0283(4) Uani d . 1
H H1BA -0.1179(13) 0.215(4) 0.5510(8) 0.030(6) Uiso d . 1
H H1BB -0.0719(13) 0.387(4) 0.5107(9) 0.039(6) Uiso d . 1
C C1B 0.00768(11) 0.0300(3) 0.60598(7) 0.0222(4) Uani d . 1
C C2B 0.07598(12) 0.0416(4) 0.64358(8) 0.0272(5) Uani d . 1
H H2BA 0.1205 0.1706 0.6399 0.030(5) Uiso d R 1
C C3B 0.08042(14) -0.1310(4) 0.68632(8) 0.0327(5) Uani d . 1
H H3BA 0.1279 -0.1212 0.7121 0.038(6) Uiso d R 1
C C4B 0.01664(14) -0.3183(4) 0.69203(8) 0.0353(5) Uani d . 1
H H4BA 0.0199 -0.4386 0.7217 0.033(5) Uiso d R 1
C C5B -0.05170(14) -0.3313(4) 0.65502(9) 0.0367(5) Uani d . 1
H H5BA -0.0959 -0.4610 0.6589 0.039(6) Uiso d R 1
C C6B -0.05676(12) -0.1584(4) 0.61229(8) 0.0299(5) Uani d . 1
H H6BA -0.1047 -0.1677 0.5869 0.040(6) Uiso d R 1
C C7B 0.00658(12) 0.2153(3) 0.55979(7) 0.0233(4) Uani d . 1

loop_
_atom_site_aniso_label
_atom_site_aniso_U_11
_atom_site_aniso_U_22
_atom_site_aniso_U_33
_atom_site_aniso_U_12
_atom_site_aniso_U_13
_atom_site_aniso_U_23
O1 0.0260(7) 0.0284(8) 0.0323(8) 0.0051(6) 0.0060(6) 0.0063(7)
O2 0.0223(7) 0.0349(8) 0.0319(8) 0.0022(6) 0.0053(6) 0.0062(6)
C1 0.0268(10) 0.0224(10) 0.0199(10) 0.0004(8) 0.0032(8) -0.0029(8)
C2 0.0264(11) 0.0269(11) 0.0269(11) -0.0043(9) 0.0015(8) -0.0012(9)
C3 0.0394(12) 0.0319(12) 0.0234(11) 0.0023(10) -0.0054(9) 0.0005(9)
C4 0.0479(13) 0.0228(11) 0.0218(11) -0.0008(9) 0.0080(9) 0.0030(9)
C5 0.0310(11) 0.0284(11) 0.0285(11) -0.0042(9) 0.0105(9) -0.0016(9)
C6 0.0257(10) 0.0277(11) 0.0246(10) 0.0038(9) 0.0040(8) -0.0020(9)
C7 0.0231(10) 0.0236(10) 0.0235(10) -0.0015(9) -0.0003(8) -0.0031(8)
F2 0.0324(7) 0.0461(7) 0.0384(7) -0.0120(6) -0.0093(5) 0.0086(6)
F3 0.0526(8) 0.0530(8) 0.0384(7) -0.0034(7) -0.0159(6) 0.0141(6)
F4 0.0665(9) 0.0375(7) 0.0349(7) -0.0070(6) 0.0049(6) 0.0125(6)
F5 0.0366(7) 0.0423(7) 0.0473(8) -0.0109(6) 0.0113(6) 0.0071(6)
F6 0.0240(6) 0.0427(7) 0.0413(7) -0.0024(5) 0.0002(5) 0.0070(6)
O1A 0.0237(7) 0.0295(8) 0.0301(8) 0.0026(6) 0.0073(6) 0.0044(6)
N1A 0.0228(9) 0.0268(10) 0.0260(9) 0.0031(8) 0.0047(8) 0.0058(8)
C1A 0.0210(10) 0.0227(10) 0.0232(10) -0.0016(8) -0.0003(8) -0.0022(8)
C2A 0.0225(10) 0.0291(11) 0.0351(12) -0.0026(9) 0.0001(9) 0.0034(9)
C3A 0.0265(11) 0.0297(11) 0.0418(13) 0.0022(9) -0.0074(9) 0.0050(10)
C4A 0.0437(13) 0.0274(11) 0.0286(12) -0.0012(10) -0.0062(10) 0.0071(10)
C5A 0.0399(13) 0.0331(12) 0.0302(12) -0.0026(10) 0.0089(10) 0.0048(10)
C6A 0.0292(11) 0.0301(11) 0.0296(11) 0.0042(9) 0.0040(9) 0.0029(9)
C7A 0.0203(10) 0.0247(10) 0.0231(10) -0.0014(8) -0.0003(8) -0.0031(8)
O1B 0.0200(7) 0.0329(8) 0.0320(8) 0.0007(6) 0.0041(6) 0.0073(6)
N1B 0.0206(9) 0.0319(10) 0.0326(10) -0.0019(8) 0.0019(8) 0.0077(8)
C1B 0.0215(10) 0.0209(10) 0.0242(10) 0.0019(8) 0.0050(8) -0.0013(8)
C2B 0.0266(10) 0.0291(11) 0.0259(11) -0.0009(9) 0.0049(8) -0.0003(9)
C3B 0.0387(12) 0.0341(12) 0.0252(11) 0.0036(10) -0.0014(9) 0.0002(9)
C4B 0.0494(14) 0.0278(12) 0.0290(11) 0.0049(10) 0.0104(10) 0.0049(10)
C5B 0.0382(12) 0.0293(12) 0.0430(13) -0.0071(10) 0.0095(10) 0.0037(11)
C6B 0.0272(11) 0.0278(11) 0.0347(12) -0.0022(9) 0.0010(9) -0.0004(9)
C7B 0.0223(10) 0.0231(10) 0.0247(10) 0.0021(8) 0.0039(8) -0.0023(8)

loop_
_atom_type_symbol
_atom_type_description
_atom_type_scat_dispersion_real
_atom_type_scat_dispersion_imag
_atom_type_scat_source
C C 0.0033 0.0016 'International Tables Vol C Tables 4.2.6.8 and 6.1.1.4'
H H 0.0000 0.0000 'International Tables Vol C Tables 4.2.6.8 and 6.1.1.4'
N N 0.0061 0.0033 'International Tables Vol C Tables 4.2.6.8 and 6.1.1.4'
O O 0.0106 0.0060 'International Tables Vol C Tables 4.2.6.8 and 6.1.1.4'
F F 0.0171 0.0103 'International Tables Vol C Tables 4.2.6.8 and 6.1.1.4'

loop_
_geom_angle_atom_site_label_1
_geom_angle_atom_site_label_2
_geom_angle_atom_site_label_3
_geom_angle
_geom_angle_publ_flag
C7 O1 H1O 114.4(14) ?
C2 C1 C6 116.28(17) ?
C2 C1 C7 120.48(16) ?
C6 C1 C7 123.21(16) ?
F2 C2 C3 117.41(17) ?
F2 C2 C1 120.31(16) ?
C3 C2 C1 122.23(17) ?
F3 C3 C2 120.37(18) ?
F3 C3 C4 119.88(18) ?
C2 C3 C4 119.75(18) ?
F4 C4 C5 120.29(18) ?
F4 C4 C3 119.85(18) ?
C5 C4 C3 119.85(18) ?
F5 C5 C4 119.52(17) ?
F5 C5 C6 120.78(18) ?
C4 C5 C6 119.70(18) ?
F6 C6 C5 117.24(17) ?
F6 C6 C1 120.55(17) ?
C5 C6 C1 122.13(18) ?
O2 C7 O1 126.04(17) ?
O2 C7 C1 120.48(16) ?
O1 C7 C1 113.47(16) ?
C7A N1A H1AB 123.4(13) ?
C7A N1A H1AA 119.1(12) ?
H1AB N1A H1AA 117.0(18) ?
C2A C1A C6A 119.44(17) ?
C2A C1A C7A 118.63(16) ?
C6A C1A C7A 121.93(16) ?
C3A C2A C1A 120.24(18) ?
C3A C2A H2AA 119.9 ?
C1A C2A H2AA 119.9 ?
C4A C3A C2A 120.08(19) ?
C4A C3A H3AA 120.0 ?
C2A C3A H3AA 120.0 ?
C5A C4A C3A 120.04(19) ?
C5A C4A H4AA 120.0 ?
C3A C4A H4AA 120.0 ?
C4A C5A C6A 120.15(19) ?
C4A C5A H5AA 119.9 ?
C6A C5A H5AA 119.9 ?
C5A C6A C1A 120.04(18) ?
C5A C6A H6AA 120.0 ?
C1A C6A H6AA 120.0 ?
O1A C7A N1A 121.03(17) y
O1A C7A C1A 118.90(16) ?
N1A C7A C1A 120.07(16) ?
C7B N1B H1BA 119.5(13) ?
C7B N1B H1BB 118.1(13) ?
H1BA N1B H1BB 120.2(19) ?
C2B C1B C6B 118.88(18) ?
C2B C1B C7B 118.79(16) ?
C6B C1B C7B 122.31(17) ?
C3B C2B C1B 120.54(18) ?
C3B C2B H2BA 119.7 ?
C1B C2B H2BA 119.8 ?
C2B C3B C4B 120.20(19) ?
C2B C3B H3BA 119.9 ?
C4B C3B H3BA 119.9 ?
C5B C4B C3B 119.8(2) ?
C5B C4B H4BA 120.1 ?
C3B C4B H4BA 120.1 ?
C4B C5B C6B 120.29(19) ?
C4B C5B H5BA 119.9 ?
C6B C5B H5BA 119.8 ?
C5B C6B C1B 120.29(19) ?
C5B C6B H6BA 119.8 ?
C1B C6B H6BA 119.9 ?
O1B C7B N1B 121.46(18) y
O1B C7B C1B 120.67(16) ?
N1B C7B C1B 117.86(17) ?

loop_
_geom_bond_atom_site_label_1
_geom_bond_atom_site_label_2
_geom_bond_distance
_geom_bond_publ_flag
O1 C7 1.292(2) y
O1 H1O 0.99(3) ?
O2 C7 1.222(2) y
C1 C2 1.389(3) ?
C1 C6 1.390(3) ?
C1 C7 1.507(3) y
C2 F2 1.345(2) ?
C2 C3 1.374(3) ?
C3 F3 1.347(2) ?
C3 C4 1.374(3) ?
C4 F4 1.344(2) ?
C4 C5 1.373(3) ?
C5 F5 1.342(2) ?
C5 C6 1.377(3) ?
C6 F6 1.342(2) ?
O1A C7A 1.262(2) y
N1A C7A 1.320(2) y
N1A H1AB 0.86(2) ?
N1A H1AA 0.89(2) ?
C1A C2A 1.388(2) ?
C1A C6A 1.394(3) ?
C1A C7A 1.488(3) y
C2A C3A 1.385(3) ?
C2A H2AA 0.9599 ?
C3A C4A 1.385(3) ?
C3A H3AA 0.9600 ?
C4A C5A 1.381(3) ?
C4A H4AA 0.9601 ?
C5A C6A 1.387(3) ?
C5A H5AA 0.9600 ?
C6A H6AA 0.9600 ?
O1B C7B 1.244(2) y
N1B C7B 1.335(2) y
N1B H1BA 0.87(2) ?
N1B H1BB 0.88(2) ?
C1B C2B 1.388(3) ?
C1B C6B 1.398(3) ?
C1B C7B 1.488(3) y
C2B C3B 1.381(3) ?
C2B H2BA 0.9600 ?
C3B C4B 1.385(3) ?
C3B H3BA 0.9601 ?
C4B C5B 1.380(3) ?
C4B H4BA 0.9600 ?
C5B C6B 1.382(3) ?
C5B H5BA 0.9600 ?
C6B H6BA 0.9601 ?

loop_
_geom_hbond_atom_site_label_D
_geom_hbond_atom_site_label_H
_geom_hbond_atom_site_label_A
_geom_hbond_site_symmetry_A
_geom_hbond_distance_DH
_geom_hbond_distance_HA
_geom_hbond_distance_DA
_geom_hbond_angle_DHA
O1 H1O O1A . 0.99(3) 1.49(3) 2.4733(18) 169(2)
N1A H1AB O1B . 0.86(2) 2.06(2) 2.862(2) 154.9(18)
N1A H1AA O2 . 0.89(2) 2.04(2) 2.920(2) 170.1(16)
N1B H1BA O2 3_566 0.87(2) 2.30(2) 3.064(2) 146.6(17)
N1B H1BB O1B 3_566 0.88(2) 2.04(2) 2.919(2) 176.0(19)
C5B H5BA F2 3_556 0.96 2.45 3.382(2) 163
C3A H3AA O1 3_656 0.96 2.54 3.373(2) 145

loop_
_geom_torsion_atom_site_label_1
_geom_torsion_atom_site_label_2
_geom_torsion_atom_site_label_3
_geom_torsion_atom_site_label_4
_geom_torsion
_geom_torsion_publ_flag
O1 C7 C1 C2 141.33(17) ?
O1 C7 C1 C6 -40.6(2) y
O1A C7A C1A C2A 4.1(3) y
O1A C7A C1A C6A -176.03(17) ?
O1B C7B C1B C2B 24.3(3) y
O1B C7B C1B C6B -154.49(18) ?

loop_
_cod_related_entry_id
_cod_related_entry_database
_cod_related_entry_code
1 ChemSpider 21133450
